data_4075755
loop_
_publ_author_name
'Pampaloni, Guido'
'Peloso, Riccardo'
'Graiff, Claudia'
'Tiripicchio, Antonio'

_publ_section_title
;
 Olefin Trifluoroacetato Derivatives of Copper(I) and Their Olefin/CO
 Exchange Reactions
;
_journal_issue 5
_journal_name_full Organometallics
_journal_page_first 819
_journal_paper_doi 10.1021/om049314b
_journal_volume 24
_journal_year 2005
_chemical_formula_sum 'C10 H12 Cu F3 O6'
_chemical_formula_weight 348.74
_chemical_name_systematic
;
 ?
;
_space_group_IT_number 15
_symmetry_cell_setting monoclinic
_symmetry_space_group_name_Hall '-C 2yc'
_symmetry_space_group_name_H-M 'C 1 2/c 1'
_atom_sites_solution_hydrogens geom
_atom_sites_solution_primary direct
_atom_sites_solution_secondary difmap
_audit_creation_method SHELXL-97
_cell_angle_alpha 90.00
_cell_angle_beta 112.78(5)
_cell_angle_gamma 90.00
_cell_formula_units_Z 8
_cell_length_a 13.138(3)
_cell_length_b 15.135(5)
_cell_length_c 15.729(5)
_cell_measurement_reflns_used 3062
_cell_measurement_temperature 293(2)
_cell_measurement_theta_max 27.96
_cell_measurement_theta_min 2.15
_cell_volume 2883.7(18)
_computing_cell_refinement SAINT
_computing_data_collection 'Bruker AXS SMART 1000 software'
_computing_data_reduction 'SAINT SADABS'
_computing_molecular_graphics 'ORTEP 3'
_computing_structure_refinement 'SHELXL-97 (Sheldrick, 1997)'
_computing_structure_solution SHELXS
_diffrn_ambient_temperature 293(2)
_diffrn_measured_fraction_theta_full 0.917
_diffrn_measured_fraction_theta_max 0.917
_diffrn_measurement_device_type 'Bruker AXS Smart 1000'
_diffrn_measurement_method 'omega scan'
_diffrn_radiation_monochromator graphite
_diffrn_radiation_source 'fine-focus sealed tube'
_diffrn_radiation_type MoK\a
_diffrn_radiation_wavelength 0.71073
_diffrn_reflns_av_R_equivalents 0.0266
_diffrn_reflns_av_sigmaI/netI 0.0392
_diffrn_reflns_limit_h_max 16
_diffrn_reflns_limit_h_min -16
_diffrn_reflns_limit_k_max 19
_diffrn_reflns_limit_k_min -13
_diffrn_reflns_limit_l_max 14
_diffrn_reflns_limit_l_min -20
_diffrn_reflns_number 8439
_diffrn_reflns_theta_full 27.96
_diffrn_reflns_theta_max 27.96
_diffrn_reflns_theta_min 2.15
_exptl_absorpt_coefficient_mu 1.568
_exptl_absorpt_correction_T_max 1.000000
_exptl_absorpt_correction_T_min 0.669212
_exptl_absorpt_correction_type multi-scan
_exptl_absorpt_process_details SADABS
_exptl_crystal_colour yellow
_exptl_crystal_density_diffrn 1.607
_exptl_crystal_density_method 'not measured'
_exptl_crystal_description prismatic
_exptl_crystal_F_000 1408
_exptl_crystal_size_max 0.19
_exptl_crystal_size_mid 0.10
_exptl_crystal_size_min 0.07
_refine_diff_density_max 0.532
_refine_diff_density_min -0.369
_refine_diff_density_rms 0.065
_refine_ls_extinction_method none
_refine_ls_goodness_of_fit_ref 0.882
_refine_ls_hydrogen_treatment mixed
_refine_ls_matrix_type full
_refine_ls_number_parameters 235
_refine_ls_number_reflns 3189
_refine_ls_number_restraints 15
_refine_ls_restrained_S_all 0.898
_refine_ls_R_factor_all 0.0905
_refine_ls_R_factor_gt 0.0436
_refine_ls_shift/su_max 0.683
_refine_ls_shift/su_mean 0.109
_refine_ls_structure_factor_coef Fsqd
_refine_ls_weighting_details 'calc w=1/[\s^2^(Fo^2^)+(0.0958P)^2^+0.0000P] where P=(Fo^2^+2Fc^2^)/3'
_refine_ls_weighting_scheme calc
_refine_ls_wR_factor_gt 0.1300
_refine_ls_wR_factor_ref 0.1543
_reflns_number_gt 1597
_reflns_number_total 3189
_reflns_threshold_expression >2sigma(I)
_cod_data_source_file om049314bsi20041230_114344.cif
_cod_data_source_block ricg
_cod_original_cell_volume 2883.7(15)
_cod_original_sg_symbol_H-M C2/c
_cod_database_code 4075755

loop_
_symmetry_equiv_pos_as_xyz
'x, y, z'
'-x, y, -z+1/2'
'x+1/2, y+1/2, z'
'-x+1/2, y+1/2, -z+1/2'
'-x, -y, -z'
'x, -y, z-1/2'
'-x+1/2, -y+1/2, -z'
'x+1/2, -y+1/2, z-1/2'

loop_
_atom_site_label
_atom_site_type_symbol
_atom_site_fract_x
_atom_site_fract_y
_atom_site_fract_z
_atom_site_U_iso_or_equiv
_atom_site_adp_type
_atom_site_occupancy
_atom_site_symmetry_multiplicity
_atom_site_calc_flag
_atom_site_refinement_flags
_atom_site_disorder_assembly
_atom_site_disorder_group
C1 C 0.5826(4) 0.3295(3) 0.6631(3) 0.0653(10) Uani 1 1 d . . .
C2 C 0.6305(5) 0.3784(5) 0.6017(4) 0.1083(19) Uani 1 1 d D . .
C3 C 0.1436(11) 0.0349(7) 0.8419(7) 0.302(8) Uani 1 1 d D . .
H3A H 0.1473 0.0277 0.9036 0.453 Uiso 1 1 calc R . .
H3B H 0.1748 -0.0160 0.8247 0.453 Uiso 1 1 calc R . .
H3C H 0.0680 0.0415 0.8004 0.453 Uiso 1 1 calc R . .
C4 C 0.2084(9) 0.1172(7) 0.8371(4) 0.230(6) Uani 1 1 d D . .
H4A H 0.2844 0.1129 0.8807 0.276 Uiso 1 1 calc R . .
H4B H 0.1755 0.1697 0.8511 0.276 Uiso 1 1 calc R . .
C5 C 0.2949(5) 0.1059(4) 0.7273(4) 0.0991(17) Uani 1 1 d . . .
C6 C 0.2839(4) 0.1381(3) 0.6350(3) 0.0738(12) Uani 1 1 d . . .
H6 H 0.2192 0.1665 0.5977 0.089 Uiso 1 1 calc R . .
C7 C 0.3656(3) 0.1272(3) 0.6041(3) 0.0708(12) Uani 1 1 d . . .
H7 H 0.4353 0.1099 0.6450 0.085 Uiso 1 1 calc R . .
C8 C 0.3459(4) 0.1422(3) 0.5054(3) 0.0709(12) Uani 1 1 d . . .
C9 C 0.4272(5) 0.1412(5) 0.3957(3) 0.136(3) Uani 1 1 d D . .
H9A H 0.3759 0.0993 0.3542 0.163 Uiso 1 1 calc R . .
H9B H 0.4012 0.2006 0.3755 0.163 Uiso 1 1 calc R . .
C10 C 0.5431(6) 0.1277(7) 0.3969(6) 0.193(4) Uani 1 1 d D . .
H10A H 0.5419 0.1377 0.3363 0.290 Uiso 1 1 calc R . .
H10B H 0.5669 0.0684 0.4159 0.290 Uiso 1 1 calc R . .
H10C H 0.5931 0.1686 0.4394 0.290 Uiso 1 1 calc R . .
Cu1 Cu 0.37518(4) 0.25015(3) 0.65821(3) 0.0655(2) Uani 1 1 d . . .
F1A F 0.628(3) 0.4648(8) 0.613(2) 0.149(10) Uani 0.33 1 d PD A 1
F2A F 0.5672(18) 0.368(2) 0.5133(8) 0.133(10) Uani 0.33 1 d PD A 1
F3A F 0.731(2) 0.356(4) 0.613(3) 0.22(2) Uani 0.33 1 d PD A 1
F1B F 0.550(2) 0.414(3) 0.5302(19) 0.20(2) Uani 0.33 1 d PD A 2
F2B F 0.659(5) 0.3215(13) 0.551(3) 0.17(2) Uani 0.33 1 d PD A 2
F3B F 0.7296(14) 0.4137(19) 0.6386(14) 0.110(7) Uani 0.33 1 d PD A 2
F1C F 0.652(5) 0.322(2) 0.547(3) 0.21(3) Uani 0.33 1 d PD A 3
F2C F 0.720(3) 0.414(4) 0.6630(13) 0.176(15) Uani 0.33 1 d PD A 3
F3C F 0.579(2) 0.4553(11) 0.5768(19) 0.149(12) Uani 0.33 1 d PD A 3
O1 O 0.4835(2) 0.3131(2) 0.6251(2) 0.0832(9) Uani 1 1 d . . .
O2 O 0.3518(2) 0.3135(2) 0.7589(2) 0.0850(9) Uani 1 1 d . . .
O3 O 0.2035(4) 0.1209(4) 0.7424(3) 0.1404(17) Uani 1 1 d D . .
O4 O 0.3775(3) 0.0709(3) 0.7808(3) 0.1297(17) Uani 1 1 d . . .
O5 O 0.4365(3) 0.1270(2) 0.4901(2) 0.0969(11) Uani 1 1 d D . .
O6 O 0.2595(2) 0.1641(2) 0.4477(2) 0.0887(10) Uani 1 1 d . . .

loop_
_atom_site_aniso_label
_atom_site_aniso_U_11
_atom_site_aniso_U_22
_atom_site_aniso_U_33
_atom_site_aniso_U_23
_atom_site_aniso_U_13
_atom_site_aniso_U_12
C1 0.067(3) 0.073(3) 0.055(2) -0.0004(19) 0.022(2) -0.006(2)
C2 0.106(5) 0.130(6) 0.093(5) 0.018(5) 0.044(4) -0.020(5)
C3 0.45(3) 0.279(17) 0.225(15) 0.071(11) 0.178(17) 0.060(15)
C4 0.198(10) 0.352(17) 0.155(9) 0.076(9) 0.083(8) -0.037(10)
C5 0.081(3) 0.119(4) 0.077(3) 0.014(3) 0.008(3) -0.030(3)
C6 0.056(2) 0.082(3) 0.066(3) 0.007(2) 0.005(2) -0.008(2)
C7 0.063(3) 0.074(3) 0.056(2) 0.0019(19) 0.002(2) 0.000(2)
C8 0.066(3) 0.073(3) 0.058(3) -0.0103(19) 0.006(2) 0.002(2)
C9 0.115(5) 0.224(8) 0.064(4) -0.009(4) 0.029(3) 0.029(5)
C10 0.160(8) 0.305(12) 0.133(7) -0.040(7) 0.075(6) 0.004(8)
Cu1 0.0551(3) 0.0815(4) 0.0498(3) -0.0040(2) 0.0094(2) -0.0052(3)
F1A 0.17(3) 0.122(12) 0.12(2) 0.026(10) 0.024(15) -0.067(16)
F2A 0.129(14) 0.22(3) 0.072(9) 0.009(12) 0.067(11) -0.033(18)
F3A 0.18(3) 0.36(6) 0.20(3) 0.08(3) 0.16(3) 0.09(3)
F1B 0.23(3) 0.28(4) 0.12(2) 0.14(3) 0.09(2) 0.07(3)
F2B 0.25(5) 0.16(2) 0.18(3) 0.01(2) 0.15(3) -0.04(2)
F3B 0.109(13) 0.154(14) 0.117(12) -0.001(12) 0.097(11) -0.040(12)
F1C 0.22(5) 0.32(5) 0.16(3) -0.12(3) 0.16(4) -0.10(3)
F2C 0.16(2) 0.28(3) 0.129(15) -0.013(18) 0.102(15) -0.13(2)
F3C 0.15(2) 0.137(19) 0.11(2) 0.067(15) 0.000(16) -0.037(13)
O1 0.0684(18) 0.109(2) 0.0601(18) 0.0102(17) 0.0121(14) -0.0157(17)
O2 0.0649(17) 0.118(3) 0.0599(18) -0.0085(17) 0.0111(14) 0.0120(17)
O3 0.103(3) 0.222(5) 0.104(3) 0.034(3) 0.048(3) -0.014(3)
O4 0.089(3) 0.181(4) 0.089(3) 0.053(3) 0.001(2) -0.033(3)
O5 0.082(2) 0.137(3) 0.061(2) -0.0041(19) 0.0165(17) 0.019(2)
O6 0.075(2) 0.108(2) 0.0566(18) -0.0029(16) -0.0044(16) 0.0146(17)

loop_
_atom_type_symbol
_atom_type_description
_atom_type_scat_dispersion_real
_atom_type_scat_dispersion_imag
_atom_type_scat_source
C C 0.0033 0.0016 'International Tables Vol C Tables 4.2.6.8 and 6.1.1.4'
H H 0.0000 0.0000 'International Tables Vol C Tables 4.2.6.8 and 6.1.1.4'
Cu Cu 0.3201 1.2651 'International Tables Vol C Tables 4.2.6.8 and 6.1.1.4'
F F 0.0171 0.0103 'International Tables Vol C Tables 4.2.6.8 and 6.1.1.4'
O O 0.0106 0.0060 'International Tables Vol C Tables 4.2.6.8 and 6.1.1.4'

loop_
_geom_angle_atom_site_label_1
_geom_angle_atom_site_label_2
_geom_angle_atom_site_label_3
_geom_angle
_geom_angle_site_symmetry_1
_geom_angle_site_symmetry_3
O2 C1 O1 130.6(4) 2_656 .
O2 C1 C2 115.3(4) 2_656 .
O1 C1 C2 114.1(4) . .
F3B C2 F3A 43(3) . .
F3B C2 F3C 94.5(19) . .
F3A C2 F3C 130(3) . .
F3B C2 F1B 122(3) . .
F3A C2 F1B 130.3(19) . .
F3C C2 F1B 41.0(19) . .
F3B C2 F2A 128.4(13) . .
F3A C2 F2A 107.3(19) . .
F3C C2 F2A 75.5(17) . .
F1B C2 F2A 35(2) . .
F3B C2 F2B 94(3) . .
F3A C2 F2B 53(3) . .
F3C C2 F2B 129(2) . .
F1B C2 F2B 94(3) . .
F2A C2 F2B 60(3) . .
F3B C2 F1C 97(3) . .
F3A C2 F1C 57(3) . .
F3C C2 F1C 126(3) . .
F1B C2 F1C 90(3) . .
F2A C2 F1C 56(3) . .
F2B C2 F1C 4(5) . .
F3B C2 F1A 67.2(18) . .
F3A C2 F1A 109(3) . .
F3C C2 F1A 30.1(10) . .
F1B C2 F1A 70(2) . .
F2A C2 F1A 102.6(17) . .
F2B C2 F1A 138.9(19) . .
F1C C2 F1A 139(2) . .
F3B C2 C1 119.8(11) . .
F3A C2 C1 115.5(15) . .
F3C C2 C1 108.9(16) . .
F1B C2 C1 110.3(17) . .
F2A C2 C1 111.3(10) . .
F2B C2 C1 110.4(12) . .
F1C C2 C1 110.4(16) . .
F1A C2 C1 110.6(15) . .
F3B C2 F2C 19.8(13) . .
F3A C2 F2C 56(3) . .
F3C C2 F2C 93(3) . .
F1B C2 F2C 130(3) . .
F2A C2 F2C 146.9(15) . .
F2B C2 F2C 109(4) . .
F1C C2 F2C 113(3) . .
F1A C2 F2C 63(2) . .
C1 C2 F2C 101.9(12) . .
C3 C4 O3 106.0(5) . .
O4 C5 O3 125.5(6) . .
O4 C5 C6 123.1(6) . .
O3 C5 C6 111.4(5) . .
C7 C6 C5 121.5(4) . .
C7 C6 Cu1 70.7(3) . .
C5 C6 Cu1 105.8(3) . .
C6 C7 C8 121.1(4) . .
C6 C7 Cu1 70.4(3) . .
C8 C7 Cu1 104.7(3) . .
O6 C8 O5 124.5(4) . .
O6 C8 C7 124.4(5) . .
O5 C8 C7 111.0(4) . .
C10 C9 O5 106.1(4) . .
O1 Cu1 O2 109.54(15) . .
O1 Cu1 C7 105.67(18) . .
O2 Cu1 C7 141.05(18) . .
O1 Cu1 C6 143.67(18) . .
O2 Cu1 C6 106.57(18) . .
C7 Cu1 C6 38.86(18) . .
O1 Cu1 O6 88.12(13) . 7_556
O2 Cu1 O6 89.54(13) . 7_556
C7 Cu1 O6 107.92(14) . 7_556
C6 Cu1 O6 96.09(15) . 7_556
C1 O1 Cu1 135.8(3) . .
C1 O2 Cu1 129.4(3) 2_656 .
C5 O3 C4 119.1(6) . .
C8 O5 C9 115.7(4) . .
C8 O6 Cu1 160.8(3) . 7_556

loop_
_geom_bond_atom_site_label_1
_geom_bond_atom_site_label_2
_geom_bond_distance
_geom_bond_site_symmetry_2
C1 O2 1.220(5) 2_656
C1 O1 1.230(5) .
C1 C2 1.532(7) .
C2 F3B 1.316(9) .
C2 F3A 1.313(10) .
C2 F3C 1.326(10) .
C2 F1B 1.320(10) .
C2 F2A 1.324(10) .
C2 F2B 1.326(10) .
C2 F1C 1.326(10) .
C2 F1A 1.322(10) .
C2 F2C 1.313(10) .
C3 C4 1.526(3) .
C4 O3 1.466(3) .
C5 O4 1.208(6) .
C5 O3 1.331(7) .
C5 C6 1.484(7) .
C6 C7 1.350(6) .
C6 Cu1 2.028(4) .
C7 C8 1.488(6) .
C7 Cu1 2.031(4) .
C8 O6 1.195(5) .
C8 O5 1.323(5) .
C9 C10 1.528(3) .
C9 O5 1.458(3) .
Cu1 O1 1.943(3) .
Cu1 O2 1.975(3) .
Cu1 O6 2.303(3) 7_556
O2 C1 1.220(5) 2_656
O6 Cu1 2.303(3) 7_556
